data_2241546
loop_
_publ_author_name
'Begum, M. S.'
'Howlader, M. B. H.'
'Sheikh, M. C.'
'Miyatake, R.'
'Zangrando, E.'

_publ_section_title
;
 Crystal structure of <i>S</i>-hexyl
 (<i>E</i>)-3-(2-hydroxybenzylidene)dithiocarbazate
;
_journal_issue 3
_journal_name_full 'Acta Crystallographica Section E'
_journal_page_first 290
_journal_page_last 292
_journal_paper_doi 10.1107/S2056989016001857
_journal_volume 72
_journal_year 2016
_chemical_formula_iupac 'C14 H20 N2 O S2'
_chemical_formula_moiety 'C14 H20 N2 O S2'
_chemical_formula_sum 'C14 H20 N2 O S2'
_chemical_formula_weight 296.44
_chemical_name_systematic
;
<i>S</i>-Hexyl (<i>E</i>)-3-(2-hydroxybenzylidene)dithiocarbazate
;
_space_group_crystal_system monoclinic
_space_group_IT_number 13
_space_group_name_Hall '-P 2yc'
_space_group_name_H-M_alt 'P 1 2/c 1'
_symmetry_space_group_name_Hall '-P 2yc'
_symmetry_space_group_name_H-M 'P 1 2/c 1'
_atom_sites_solution_hydrogens mixed
_atom_sites_solution_primary direct
_atom_sites_solution_secondary difmap
_audit_creation_method SHELXL-2014/7
_cell_angle_alpha 90
_cell_angle_beta 100.8080(10)
_cell_angle_gamma 90
_cell_formula_units_Z 16
_cell_length_a 18.9744(4)
_cell_length_b 16.0269(3)
_cell_length_c 21.1146(4)
_cell_measurement_reflns_used 48491
_cell_measurement_temperature 173(2)
_cell_measurement_theta_max 68.24
_cell_measurement_theta_min 3.48
_cell_volume 6307.1(2)
_computing_cell_refinement
;
RAPID-AUTO (Rigaku, 2001)
;
_computing_data_collection
;
RAPID-AUTO (Rigaku, 2001)
;
_computing_data_reduction
;
RAPID-AUTO (Rigaku, 2001)
;
_computing_molecular_graphics
;
CrystalStructure (Rigaku, 2010)
;
_computing_publication_material
;
CrystalStructure (Rigaku, 2010)
;
_computing_structure_refinement
;
SHELXL2014 (Sheldrick, 2015)
;
_computing_structure_solution
;
SIR92 (Altomare <i>et al.</i>,  1994)
;
_diffrn_ambient_temperature 173(2)
_diffrn_detector_area_resol_mean 10.000
_diffrn_measured_fraction_theta_full 0.997
_diffrn_measured_fraction_theta_max 0.997
_diffrn_measurement_device_type 'Rigaku R-AXIS RAPID'
_diffrn_measurement_method \w
_diffrn_radiation_type CuK\a
_diffrn_radiation_wavelength 1.54187
_diffrn_reflns_av_R_equivalents 0.0715
_diffrn_reflns_limit_h_max 22
_diffrn_reflns_limit_h_min -22
_diffrn_reflns_limit_k_max 19
_diffrn_reflns_limit_k_min -19
_diffrn_reflns_limit_l_max 25
_diffrn_reflns_limit_l_min -25
_diffrn_reflns_number 10367
_diffrn_reflns_theta_full 63.685
_diffrn_reflns_theta_max 63.685
_diffrn_reflns_theta_min 3.485
_exptl_absorpt_coefficient_mu 3.009
_exptl_absorpt_correction_type none
_exptl_crystal_colour colourless
_exptl_crystal_density_diffrn 1.249
_exptl_crystal_description block
_exptl_crystal_F_000 2528
_exptl_crystal_size_max 0.50
_exptl_crystal_size_mid 0.35
_exptl_crystal_size_min 0.34
_refine_diff_density_max 1.015
_refine_diff_density_min -0.457
_refine_ls_extinction_method none
_refine_ls_goodness_of_fit_ref 0.933
_refine_ls_hydrogen_treatment constr
_refine_ls_matrix_type full
_refine_ls_number_parameters 713
_refine_ls_number_reflns 10367
_refine_ls_number_restraints 0
_refine_ls_restrained_S_all 0.933
_refine_ls_R_factor_all 0.0876
_refine_ls_R_factor_gt 0.0646
_refine_ls_shift/su_max 0.001
_refine_ls_shift/su_mean 0.000
_refine_ls_structure_factor_coef Fsqd
_refine_ls_weighting_details 'w=1/[\s^2^(Fo^2^)+(0.1083P)^2^] where P=(Fo^2^+2Fc^2^)/3'
_refine_ls_weighting_scheme calc
_refine_ls_wR_factor_gt 0.1605
_refine_ls_wR_factor_ref 0.1756
_reflns_number_gt 6152
_reflns_number_total 10367
_reflns_threshold_expression 'I > 2\s(I)'
_cod_data_source_file su5276sup1.cif
_cod_data_source_block I
_cod_database_code 2241546
_shelx_space_group_comment
;
The symmetry employed for this shelxl refinement is uniquely defined
by the following loop, which should always be used as a source of
symmetry information in preference to the above space-group names.
They are only intended as comments.
;
_shelx_estimated_absorpt_t_min 0.315
_shelx_estimated_absorpt_t_max 0.428

loop_
_space_group_symop_operation_xyz
'x, y, z'
'-x, y, -z+1/2'
'-x, -y, -z'
'x, -y, z-1/2'

loop_
_atom_site_type_symbol
_atom_site_label
_atom_site_fract_x
_atom_site_fract_y
_atom_site_fract_z
_atom_site_U_iso_or_equiv
_atom_site_adp_type
_atom_site_calc_flag
_atom_site_occupancy
S S1 0.25358(4) 0.59787(5) 1.25919(4) 0.0533(2) Uani d 1
S S2 0.10299(4) 0.66115(5) 1.21116(4) 0.0461(2) Uani d 1
O O1 -0.06852(11) 0.53508(15) 1.15318(11) 0.0557(6) Uani d 1
H H1O -0.0321(17) 0.550(2) 1.1640(16) 0.067 Uiso d 1
N N1 0.06892(12) 0.49125(15) 1.19459(10) 0.0410(6) Uani d 1
N N2 0.14075(12) 0.50536(15) 1.21817(11) 0.0417(6) Uani d 1
H H2N 0.1694(15) 0.4634(17) 1.2249(13) 0.050 Uiso d 1
C C1 -0.08129(16) 0.4524(2) 1.14951(13) 0.0447(7) Uani d 1
C C2 -0.15168(17) 0.4254(2) 1.13090(14) 0.0570(9) Uani d 1
H H2 -0.1893 0.4651 1.1212 0.068 Uiso calc 1
C C3 -0.16709(17) 0.3420(2) 1.12649(15) 0.0617(9) Uani d 1
H H3 -0.2155 0.3247 1.1136 0.074 Uiso calc 1
C C4 -0.11444(17) 0.2829(2) 1.14023(14) 0.0584(9) Uani d 1
H H4 -0.1261 0.2252 1.1369 0.070 Uiso calc 1
C C5 -0.04406(16) 0.30837(19) 1.15911(13) 0.0508(8) Uani d 1
H H5 -0.0073 0.2675 1.1688 0.061 Uiso calc 1
C C6 -0.02564(15) 0.39267(19) 1.16431(12) 0.0418(7) Uani d 1
C C7 0.04852(14) 0.41577(18) 1.18721(12) 0.0409(7) Uani d 1
H H7 0.0833 0.3728 1.1971 0.049 Uiso calc 1
C C8 0.16649(15) 0.58236(18) 1.22957(13) 0.0410(7) Uani d 1
C C9 0.15769(15) 0.75494(17) 1.22512(14) 0.0445(7) Uani d 1
H H9A 0.1819 0.7579 1.2709 0.053 Uiso calc 1
H H9B 0.1949 0.7542 1.1979 0.053 Uiso calc 1
C C10 0.10842(14) 0.83027(17) 1.20813(13) 0.0434(7) Uani d 1
H H10A 0.0840 0.8264 1.1625 0.052 Uiso calc 1
H H10B 0.0712 0.8300 1.2353 0.052 Uiso calc 1
C C11 0.15059(15) 0.91139(17) 1.21864(13) 0.0420(7) Uani d 1
H H11A 0.1756 0.9143 1.2642 0.050 Uiso calc 1
H H11B 0.1875 0.9115 1.1911 0.050 Uiso calc 1
C C12 0.10336(14) 0.98812(18) 1.20317(13) 0.0437(7) Uani d 1
H H12A 0.0643 0.9857 1.2283 0.052 Uiso calc 1
H H12B 0.0811 0.9871 1.1568 0.052 Uiso calc 1
C C13 0.14401(15) 1.06987(18) 1.21809(14) 0.0474(8) Uani d 1
H H13A 0.1664 1.0710 1.2644 0.057 Uiso calc 1
H H13B 0.1830 1.0726 1.1928 0.057 Uiso calc 1
C C14 0.09630(16) 1.14567(19) 1.20269(16) 0.0633(10) Uani d 1
H H14A 0.0737 1.1448 1.1570 0.095 Uiso calc 1
H H14B 0.1252 1.1964 1.2119 0.095 Uiso calc 1
H H14C 0.0591 1.1449 1.2292 0.095 Uiso calc 1
S S3 -0.00414(4) 0.86442(5) 0.98657(4) 0.0615(3) Uani d 1
S S4 0.14581(4) 0.80245(5) 1.04021(4) 0.0527(2) Uani d 1
O O2 0.31627(12) 0.92929(17) 1.09819(11) 0.0628(7) Uani d 1
H H2O 0.2772(18) 0.913(2) 1.0877(17) 0.075 Uiso d 1
N N3 0.17915(13) 0.97231(16) 1.05390(10) 0.0453(6) Uani d 1
N N4 0.10796(14) 0.95825(16) 1.02840(12) 0.0483(7) Uani d 1
H H4N 0.0804(16) 0.997(2) 1.0216(14) 0.058 Uiso d 1
C C15 0.32870(17) 1.0119(2) 1.10127(13) 0.0511(8) Uani d 1
C C16 0.39934(17) 1.0388(3) 1.12158(15) 0.0620(10) Uani d 1
H H16 0.4367 0.9990 1.1329 0.074 Uiso calc 1
C C17 0.41471(19) 1.1219(3) 1.12517(15) 0.0678(10) Uani d 1
H H17 0.4632 1.1390 1.1384 0.081 Uiso calc 1
C C18 0.36200(18) 1.1823(2) 1.11015(15) 0.0640(10) Uani d 1
H H18 0.3736 1.2400 1.1139 0.077 Uiso calc 1
C C19 0.29206(18) 1.1563(2) 1.08951(14) 0.0581(9) Uani d 1
H H19 0.2555 1.1970 1.0784 0.070 Uiso calc 1
C C20 0.27352(16) 1.0720(2) 1.08446(13) 0.0461(8) Uani d 1
C C21 0.19920(16) 1.0485(2) 1.06038(13) 0.0467(8) Uani d 1
H H21 0.1644 1.0912 1.0491 0.056 Uiso calc 1
C C22 0.08232(16) 0.8808(2) 1.01810(14) 0.0484(8) Uani d 1
C C23 0.09183(16) 0.70822(19) 1.02657(14) 0.0519(8) Uani d 1
H H23A 0.0551 0.7084 1.0543 0.062 Uiso calc 1
H H23B 0.0670 0.7055 0.9810 0.062 Uiso calc 1
C C24 0.14087(15) 0.63370(19) 1.04250(14) 0.0509(8) Uani d 1
H H24A 0.1650 0.6365 1.0883 0.061 Uiso calc 1
H H24B 0.1783 0.6350 1.0156 0.061 Uiso calc 1
C C25 0.09880(15) 0.55256(19) 1.03051(14) 0.0516(8) Uani d 1
H H25A 0.0633 0.5504 1.0594 0.062 Uiso calc 1
H H25B 0.0720 0.5522 0.9855 0.062 Uiso calc 1
C C26 0.14574(16) 0.4750(2) 1.04161(15) 0.0540(8) Uani d 1
H H26A 0.1696 0.4730 1.0875 0.065 Uiso calc 1
H H26B 0.1836 0.4791 1.0152 0.065 Uiso calc 1
C C27 0.10385(17) 0.3945(2) 1.02465(16) 0.0613(9) Uani d 1
H H27A 0.0652 0.3912 1.0502 0.074 Uiso calc 1
H H27B 0.0810 0.3960 0.9785 0.074 Uiso calc 1
C C28 0.15007(18) 0.3170(2) 1.03720(17) 0.0776(11) Uani d 1
H H28A 0.1879 0.3192 1.0114 0.116 Uiso calc 1
H H28B 0.1203 0.2674 1.0253 0.116 Uiso calc 1
H H28C 0.1719 0.3143 1.0830 0.116 Uiso calc 1
S S5 0.50812(4) 0.86393(5) 1.02000(4) 0.0560(3) Uani d 1
S S6 0.36038(4) 0.79983(5) 0.96181(4) 0.0481(2) Uani d 1
O O3 0.19255(11) 0.91698(14) 0.90094(10) 0.0553(6) Uani d 1
H H3O 0.2367(16) 0.913(2) 0.9149(15) 0.066 Uiso d 1
N N5 0.32576(12) 0.96786(14) 0.94728(10) 0.0384(6) Uani d 1
N N6 0.39644(12) 0.95587(15) 0.97387(11) 0.0425(6) Uani d 1
H H6N 0.4245(15) 0.9962(19) 0.9840(13) 0.051 Uiso d 1
C C29 0.17628(15) 0.9992(2) 0.89769(12) 0.0433(7) Uani d 1
C C30 0.10555(16) 1.0218(2) 0.87630(14) 0.0541(8) Uani d 1
H H30 0.0703 0.9797 0.8640 0.065 Uiso calc 1
C C31 0.08572(17) 1.1037(2) 0.87262(14) 0.0573(9) Uani d 1
H H31 0.0365 1.1176 0.8590 0.069 Uiso calc 1
C C32 0.13576(17) 1.1674(2) 0.88835(14) 0.0565(9) Uani d 1
H H32 0.1215 1.2243 0.8848 0.068 Uiso calc 1
C C33 0.20673(16) 1.14573(19) 0.90922(13) 0.0476(8) Uani d 1
H H33 0.2414 1.1886 0.9202 0.057 Uiso calc 1
C C34 0.22898(15) 1.06259(19) 0.91474(12) 0.0399(7) Uani d 1
C C35 0.30375(15) 1.04327(18) 0.94067(12) 0.0397(7) Uani d 1
H H35 0.3368 1.0875 0.9529 0.048 Uiso calc 1
C C36 0.42271(15) 0.87873(19) 0.98566(13) 0.0428(7) Uani d 1
C C37 0.41480(15) 0.70616(18) 0.97630(14) 0.0460(7) Uani d 1
H H37A 0.4535 0.7076 0.9508 0.055 Uiso calc 1
H H37B 0.4370 0.7020 1.0225 0.055 Uiso calc 1
C C38 0.36595(15) 0.63222(17) 0.95638(13) 0.0446(7) Uani d 1
H H38A 0.3448 0.6369 0.9100 0.053 Uiso calc 1
H H38B 0.3262 0.6332 0.9808 0.053 Uiso calc 1
C C39 0.40588(14) 0.54952(17) 0.96853(13) 0.0433(7) Uani d 1
H H39A 0.4275 0.5451 1.0149 0.052 Uiso calc 1
H H39B 0.4453 0.5483 0.9437 0.052 Uiso calc 1
C C40 0.35648(15) 0.47508(18) 0.94918(14) 0.0456(7) Uani d 1
H H40A 0.3358 0.4792 0.9026 0.055 Uiso calc 1
H H40B 0.3164 0.4775 0.9731 0.055 Uiso calc 1
C C41 0.39454(16) 0.39093(18) 0.96230(15) 0.0525(8) Uani d 1
H H41A 0.4325 0.3868 0.9361 0.063 Uiso calc 1
H H41B 0.4179 0.3881 1.0083 0.063 Uiso calc 1
C C42 0.34353(17) 0.31711(19) 0.94668(16) 0.0638(9) Uani d 1
H H42A 0.3058 0.3208 0.9725 0.096 Uiso calc 1
H H42B 0.3703 0.2650 0.9567 0.096 Uiso calc 1
H H42C 0.3218 0.3182 0.9008 0.096 Uiso calc 1
S S7 0.24114(4) 0.67360(5) 0.72575(4) 0.0532(2) Uani d 1
S S8 0.38731(4) 0.73717(5) 0.78991(4) 0.0467(2) Uani d 1
O O4 0.55528(11) 0.61947(14) 0.85012(11) 0.0557(6) Uani d 1
H H4O 0.5165(16) 0.625(2) 0.8343(15) 0.067 Uiso d 1
N N7 0.42251(12) 0.56890(14) 0.80139(10) 0.0384(6) Uani d 1
N N8 0.35164(13) 0.58122(15) 0.77368(11) 0.0406(6) Uani d 1
H H8N 0.3267(15) 0.5403(17) 0.7596(13) 0.049 Uiso d 1
C C43 0.57105(15) 0.5377(2) 0.85318(12) 0.0423(7) Uani d 1
C C44 0.64194(16) 0.5149(2) 0.87552(14) 0.0518(8) Uani d 1
H H44 0.6771 0.5569 0.8880 0.062 Uiso calc 1
C C45 0.66183(17) 0.4330(2) 0.87981(15) 0.0579(9) Uani d 1
H H45 0.7107 0.4190 0.8952 0.069 Uiso calc 1
C C46 0.61212(17) 0.3694(2) 0.86216(14) 0.0534(8) Uani d 1
H H46 0.6265 0.3125 0.8652 0.064 Uiso calc 1
C C47 0.54122(16) 0.39123(19) 0.84007(13) 0.0465(8) Uani d 1
H H47 0.5066 0.3485 0.8283 0.056 Uiso calc 1
C C48 0.51916(15) 0.47465(18) 0.83465(12) 0.0384(7) Uani d 1
C C49 0.44460(14) 0.49335(18) 0.80773(12) 0.0385(7) Uani d 1
H H49 0.4119 0.4490 0.7947 0.046 Uiso calc 1
C C50 0.32545(15) 0.65816(17) 0.76239(13) 0.0406(7) Uani d 1
C C51 0.33330(15) 0.83076(17) 0.77494(14) 0.0448(7) Uani d 1
H H51A 0.3105 0.8341 0.7288 0.054 Uiso calc 1
H H51B 0.2950 0.8301 0.8010 0.054 Uiso calc 1
C C52 0.38231(15) 0.90513(18) 0.79341(13) 0.0445(7) Uani d 1
H H52A 0.4035 0.9018 0.8399 0.053 Uiso calc 1
H H52B 0.4220 0.9030 0.7690 0.053 Uiso calc 1
C C53 0.34310(14) 0.98712(17) 0.77993(13) 0.0424(7) Uani d 1
H H53A 0.3051 0.9904 0.8061 0.051 Uiso calc 1
H H53B 0.3196 0.9889 0.7339 0.051 Uiso calc 1
C C54 0.39254(15) 1.06271(19) 0.79491(14) 0.0503(8) Uani d 1
H H54A 0.4157 1.0610 0.8410 0.060 Uiso calc 1
H H54B 0.4308 1.0590 0.7690 0.060 Uiso calc 1
C C55 0.35385(16) 1.14549(18) 0.78102(16) 0.0558(8) Uani d 1
H H55A 0.3290 1.1464 0.7354 0.067 Uiso calc 1
H H55B 0.3170 1.1504 0.8083 0.067 Uiso calc 1
C C56 0.40366(17) 1.2195(2) 0.79334(17) 0.0731(11) Uani d 1
H H56A 0.4289 1.2187 0.8383 0.110 Uiso calc 1
H H56B 0.3758 1.2711 0.7851 0.110 Uiso calc 1
H H56C 0.4386 1.2168 0.7646 0.110 Uiso calc 1

loop_
_atom_site_aniso_label
_atom_site_aniso_U_11
_atom_site_aniso_U_22
_atom_site_aniso_U_33
_atom_site_aniso_U_12
_atom_site_aniso_U_13
_atom_site_aniso_U_23
S1 0.0338(4) 0.0394(5) 0.0820(6) 0.0012(3) -0.0012(4) -0.0004(4)
S2 0.0352(4) 0.0406(5) 0.0594(5) 0.0030(3) 0.0010(4) 0.0001(3)
O1 0.0457(14) 0.0542(16) 0.0627(15) 0.0107(12) -0.0012(12) 0.0022(11)
N1 0.0363(14) 0.0479(16) 0.0359(13) 0.0039(12) -0.0004(10) 0.0023(11)
N2 0.0328(15) 0.0369(16) 0.0521(15) 0.0001(11) -0.0009(12) 0.0001(12)
C1 0.0446(19) 0.0429(19) 0.0439(17) 0.0016(15) 0.0013(14) -0.0036(14)
C2 0.0351(19) 0.085(3) 0.0477(19) 0.0163(18) -0.0011(15) 0.0004(17)
C3 0.043(2) 0.079(3) 0.060(2) -0.012(2) 0.0005(16) -0.0065(19)
C4 0.050(2) 0.062(2) 0.059(2) -0.0170(18) -0.0012(16) -0.0047(17)
C5 0.0436(19) 0.0424(19) 0.063(2) -0.0008(15) 0.0013(16) -0.0044(15)
C6 0.0374(17) 0.052(2) 0.0343(15) 0.0055(15) 0.0029(13) 0.0006(13)
C7 0.0365(17) 0.0345(17) 0.0490(17) -0.0019(14) 0.0010(14) -0.0019(13)
C8 0.0379(17) 0.048(2) 0.0360(15) 0.0048(14) 0.0049(13) 0.0039(13)
C9 0.0395(17) 0.0316(16) 0.0600(18) -0.0020(13) 0.0028(14) -0.0030(14)
C10 0.0420(18) 0.0375(18) 0.0498(17) 0.0052(14) 0.0063(14) -0.0042(13)
C11 0.0392(17) 0.0379(18) 0.0473(17) 0.0023(14) 0.0042(14) -0.0006(13)
C12 0.0376(17) 0.0402(18) 0.0507(18) 0.0040(14) 0.0014(14) 0.0000(14)
C13 0.0400(18) 0.0416(19) 0.0580(19) -0.0014(14) 0.0026(15) -0.0004(14)
C14 0.060(2) 0.040(2) 0.084(2) 0.0006(17) 0.0009(19) -0.0033(17)
S3 0.0391(5) 0.0544(6) 0.0868(6) 0.0014(4) 0.0009(4) 0.0056(4)
S4 0.0424(5) 0.0528(6) 0.0598(5) 0.0060(4) 0.0017(4) 0.0058(4)
O2 0.0508(15) 0.0648(18) 0.0687(16) 0.0107(14) 0.0011(13) 0.0046(12)
N3 0.0386(15) 0.0561(18) 0.0402(14) 0.0042(13) 0.0048(11) 0.0042(12)
N4 0.0410(17) 0.0464(18) 0.0548(16) 0.0038(13) 0.0021(13) 0.0060(13)
C15 0.048(2) 0.065(2) 0.0386(17) 0.0035(18) 0.0051(15) -0.0020(16)
C16 0.040(2) 0.088(3) 0.054(2) 0.0099(19) 0.0001(16) -0.0031(19)
C17 0.049(2) 0.094(3) 0.057(2) -0.015(2) 0.0015(17) -0.013(2)
C18 0.053(2) 0.070(3) 0.066(2) -0.010(2) 0.0029(18) -0.0135(18)
C19 0.053(2) 0.059(2) 0.060(2) -0.0014(18) 0.0036(17) -0.0041(17)
C20 0.0395(18) 0.059(2) 0.0387(16) 0.0057(16) 0.0040(14) 0.0013(14)
C21 0.0424(19) 0.053(2) 0.0440(17) 0.0034(16) 0.0072(14) 0.0014(15)
C22 0.0444(19) 0.056(2) 0.0442(17) 0.0032(16) 0.0061(14) 0.0035(15)
C23 0.0451(19) 0.054(2) 0.0563(19) 0.0072(16) 0.0082(15) 0.0068(15)
C24 0.045(2) 0.055(2) 0.0524(19) 0.0034(16) 0.0092(15) 0.0016(15)
C25 0.0440(19) 0.060(2) 0.0486(18) 0.0092(17) 0.0041(15) 0.0039(15)
C26 0.045(2) 0.057(2) 0.059(2) 0.0062(17) 0.0073(16) 0.0005(16)
C27 0.048(2) 0.065(2) 0.070(2) 0.0042(18) 0.0062(17) 0.0011(18)
C28 0.073(3) 0.062(3) 0.093(3) 0.005(2) 0.004(2) -0.007(2)
S5 0.0355(5) 0.0451(5) 0.0812(6) -0.0009(4) -0.0053(4) -0.0014(4)
S6 0.0391(5) 0.0375(5) 0.0627(5) -0.0030(3) -0.0036(4) -0.0002(3)
O3 0.0466(13) 0.0426(13) 0.0691(15) -0.0093(11) -0.0084(12) 0.0045(10)
N5 0.0343(14) 0.0380(15) 0.0404(13) -0.0031(11) 0.0002(11) -0.0025(10)
N6 0.0307(15) 0.0404(16) 0.0518(15) -0.0038(11) -0.0043(12) -0.0035(12)
C29 0.0376(18) 0.052(2) 0.0373(16) -0.0075(15) -0.0005(13) 0.0028(14)
C30 0.0400(19) 0.063(2) 0.0559(19) -0.0093(17) -0.0001(15) 0.0054(16)
C31 0.0375(19) 0.076(3) 0.056(2) 0.0070(18) 0.0017(15) 0.0084(18)
C32 0.050(2) 0.058(2) 0.058(2) 0.0107(18) 0.0020(16) 0.0035(16)
C33 0.0447(19) 0.043(2) 0.0521(18) 0.0003(15) 0.0022(15) -0.0013(14)
C34 0.0355(17) 0.0462(19) 0.0357(15) -0.0020(14) 0.0010(13) 0.0014(13)
C35 0.0367(17) 0.0412(19) 0.0401(16) -0.0071(14) 0.0045(13) -0.0032(13)
C36 0.0389(18) 0.0433(19) 0.0444(16) 0.0014(14) 0.0030(13) -0.0003(14)
C37 0.0410(18) 0.0420(18) 0.0518(18) 0.0007(14) 0.0008(14) 0.0037(14)
C38 0.0439(18) 0.0402(18) 0.0466(17) 0.0000(14) 0.0007(14) 0.0054(13)
C39 0.0371(17) 0.047(2) 0.0438(17) -0.0035(14) 0.0030(14) 0.0008(14)
C40 0.0393(18) 0.0438(19) 0.0519(18) -0.0031(14) 0.0041(14) -0.0016(14)
C41 0.0446(19) 0.048(2) 0.064(2) 0.0002(16) 0.0060(16) -0.0003(16)
C42 0.058(2) 0.043(2) 0.088(2) -0.0056(17) 0.0053(19) -0.0039(17)
S7 0.0354(5) 0.0434(5) 0.0758(6) 0.0005(3) -0.0025(4) 0.0030(4)
S8 0.0410(5) 0.0362(5) 0.0580(5) -0.0009(3) -0.0035(4) -0.0021(3)
O4 0.0502(14) 0.0400(13) 0.0693(15) -0.0074(12) -0.0082(12) 0.0024(11)
N7 0.0349(14) 0.0360(14) 0.0420(13) -0.0009(11) 0.0015(11) -0.0006(10)
N8 0.0346(15) 0.0361(16) 0.0475(14) -0.0028(11) -0.0016(12) -0.0048(11)
C43 0.0374(18) 0.054(2) 0.0348(15) -0.0084(15) 0.0040(13) 0.0003(13)
C44 0.0380(18) 0.059(2) 0.0554(19) -0.0058(16) 0.0021(15) 0.0042(16)
C45 0.0395(19) 0.083(3) 0.0508(19) 0.0036(19) 0.0078(15) 0.0061(18)
C46 0.048(2) 0.053(2) 0.057(2) 0.0119(17) 0.0044(16) 0.0045(16)
C47 0.0459(19) 0.046(2) 0.0471(17) -0.0016(15) 0.0068(15) -0.0045(14)
C48 0.0350(16) 0.0413(17) 0.0385(16) -0.0005(14) 0.0056(13) 0.0019(13)
C49 0.0366(17) 0.0423(18) 0.0357(15) -0.0079(14) 0.0048(13) -0.0045(13)
C50 0.0388(17) 0.0366(17) 0.0461(16) 0.0003(14) 0.0068(13) 0.0013(13)
C51 0.0382(17) 0.0439(19) 0.0482(17) 0.0006(14) -0.0023(14) 0.0003(14)
C52 0.0456(18) 0.0446(19) 0.0408(16) -0.0044(15) 0.0014(14) -0.0005(13)
C53 0.0424(18) 0.0390(18) 0.0439(16) -0.0013(14) 0.0031(14) -0.0011(13)
C54 0.0434(19) 0.044(2) 0.061(2) -0.0043(15) 0.0049(16) -0.0016(15)
C55 0.046(2) 0.0397(19) 0.081(2) -0.0017(15) 0.0100(17) -0.0015(16)
C56 0.063(2) 0.044(2) 0.111(3) -0.0017(18) 0.012(2) 0.006(2)

loop_
_atom_type_symbol
_atom_type_description
_atom_type_scat_dispersion_real
_atom_type_scat_dispersion_imag
_atom_type_scat_source
C C 0.0181 0.0091 'International Tables Vol C Tables 4.2.6.8 and 6.1.1.4'
H H 0.0000 0.0000 'International Tables Vol C Tables 4.2.6.8 and 6.1.1.4'
N N 0.0311 0.0180 'International Tables Vol C Tables 4.2.6.8 and 6.1.1.4'
O O 0.0492 0.0322 'International Tables Vol C Tables 4.2.6.8 and 6.1.1.4'
S S 0.3331 0.5567 'International Tables Vol C Tables 4.2.6.8 and 6.1.1.4'

loop_
_geom_angle_atom_site_label_1
_geom_angle_atom_site_label_2
_geom_angle_atom_site_label_3
_geom_angle
_geom_angle_publ_flag
C8 S2 C9 102.33(13) ?
C1 O1 H1O 119(3) ?
C7 N1 N2 117.3(2) ?
C8 N2 N1 121.4(2) ?
C8 N2 H2N 119.8(19) ?
N1 N2 H2N 118.8(19) ?
O1 C1 C2 118.4(3) ?
O1 C1 C6 122.3(3) ?
C2 C1 C6 119.3(3) ?
C3 C2 C1 120.4(3) ?
C3 C2 H2 119.8 no
C1 C2 H2 119.8 no
C2 C3 C4 121.6(3) ?
C2 C3 H3 119.2 no
C4 C3 H3 119.2 no
C3 C4 C5 118.9(3) ?
C3 C4 H4 120.5 no
C5 C4 H4 120.5 no
C4 C5 C6 121.6(3) ?
C4 C5 H5 119.2 no
C6 C5 H5 119.2 no
C5 C6 C1 118.2(3) ?
C5 C6 C7 119.2(3) ?
C1 C6 C7 122.6(3) ?
N1 C7 C6 122.6(3) ?
N1 C7 H7 118.7 no
C6 C7 H7 118.7 no
N2 C8 S1 120.6(2) ?
N2 C8 S2 114.7(2) ?
S1 C8 S2 124.79(18) ?
C10 C9 S2 108.02(19) ?
C10 C9 H9A 110.1 no
S2 C9 H9A 110.1 no
C10 C9 H9B 110.1 no
S2 C9 H9B 110.1 no
H9A C9 H9B 108.4 no
C11 C10 C9 111.0(2) ?
C11 C10 H10A 109.4 no
C9 C10 H10A 109.4 no
C11 C10 H10B 109.4 no
C9 C10 H10B 109.4 no
H10A C10 H10B 108.0 no
C12 C11 C10 112.8(2) ?
C12 C11 H11A 109.0 no
C10 C11 H11A 109.0 no
C12 C11 H11B 109.0 no
C10 C11 H11B 109.0 no
H11A C11 H11B 107.8 no
C11 C12 C13 113.3(2) ?
C11 C12 H12A 108.9 no
C13 C12 H12A 108.9 no
C11 C12 H12B 108.9 no
C13 C12 H12B 108.9 no
H12A C12 H12B 107.7 no
C14 C13 C12 112.7(2) ?
C14 C13 H13A 109.0 no
C12 C13 H13A 109.0 no
C14 C13 H13B 109.0 no
C12 C13 H13B 109.0 no
H13A C13 H13B 107.8 no
C13 C14 H14A 109.5 no
C13 C14 H14B 109.5 no
H14A C14 H14B 109.5 no
C13 C14 H14C 109.5 no
H14A C14 H14C 109.5 no
H14B C14 H14C 109.5 no
C22 S4 C23 102.46(15) ?
C15 O2 H2O 119(3) ?
C21 N3 N4 116.7(3) ?
C22 N4 N3 121.1(3) ?
C22 N4 H4N 119(2) ?
N3 N4 H4N 120(2) ?
O2 C15 C16 117.9(3) ?
O2 C15 C20 122.8(3) ?
C16 C15 C20 119.2(3) ?
C17 C16 C15 120.1(3) ?
C17 C16 H16 119.9 no
C15 C16 H16 119.9 no
C16 C17 C18 122.2(3) ?
C16 C17 H17 118.9 no
C18 C17 H17 118.9 no
C19 C18 C17 118.1(3) ?
C19 C18 H18 120.9 no
C17 C18 H18 120.9 no
C18 C19 C20 122.0(3) ?
C18 C19 H19 119.0 no
C20 C19 H19 119.0 no
C19 C20 C15 118.4(3) ?
C19 C20 C21 119.4(3) ?
C15 C20 C21 122.2(3) ?
N3 C21 C20 122.3(3) ?
N3 C21 H21 118.9 no
C20 C21 H21 118.9 no
N4 C22 S3 120.7(2) ?
N4 C22 S4 114.4(2) ?
S3 C22 S4 124.8(2) ?
C24 C23 S4 108.4(2) ?
C24 C23 H23A 110.0 no
S4 C23 H23A 110.0 no
C24 C23 H23B 110.0 no
S4 C23 H23B 110.0 no
H23A C23 H23B 108.4 no
C23 C24 C25 110.9(2) ?
C23 C24 H24A 109.5 no
C25 C24 H24A 109.5 no
C23 C24 H24B 109.5 no
C25 C24 H24B 109.5 no
H24A C24 H24B 108.1 no
C26 C25 C24 113.5(2) ?
C26 C25 H25A 108.9 no
C24 C25 H25A 108.9 no
C26 C25 H25B 108.9 no
C24 C25 H25B 108.9 no
H25A C25 H25B 107.7 no
C25 C26 C27 113.0(3) ?
C25 C26 H26A 109.0 no
C27 C26 H26A 109.0 no
C25 C26 H26B 109.0 no
C27 C26 H26B 109.0 no
H26A C26 H26B 107.8 no
C28 C27 C26 113.2(3) ?
C28 C27 H27A 108.9 no
C26 C27 H27A 108.9 no
C28 C27 H27B 108.9 no
C26 C27 H27B 108.9 no
H27A C27 H27B 107.8 no
C27 C28 H28A 109.5 no
C27 C28 H28B 109.5 no
H28A C28 H28B 109.5 no
C27 C28 H28C 109.5 no
H28A C28 H28C 109.5 no
H28B C28 H28C 109.5 no
C36 S6 C37 102.60(14) ?
C29 O3 H3O 107(2) ?
C35 N5 N6 116.9(2) ?
C36 N6 N5 120.6(2) ?
C36 N6 H6N 118(2) ?
N5 N6 H6N 122(2) ?
O3 C29 C30 118.0(3) ?
O3 C29 C34 122.7(3) ?
C30 C29 C34 119.3(3) ?
C31 C30 C29 120.7(3) ?
C31 C30 H30 119.6 no
C29 C30 H30 119.6 no
C30 C31 C32 121.6(3) ?
C30 C31 H31 119.2 no
C32 C31 H31 119.2 no
C33 C32 C31 118.2(3) ?
C33 C32 H32 120.9 no
C31 C32 H32 120.9 no
C32 C33 C34 121.9(3) ?
C32 C33 H33 119.0 no
C34 C33 H33 119.0 no
C33 C34 C29 118.2(3) ?
C33 C34 C35 119.5(3) ?
C29 C34 C35 122.2(3) ?
N5 C35 C34 121.2(3) ?
N5 C35 H35 119.4 no
C34 C35 H35 119.4 no
N6 C36 S5 120.7(2) ?
N6 C36 S6 114.1(2) ?
S5 C36 S6 125.18(18) ?
C38 C37 S6 107.53(19) ?
C38 C37 H37A 110.2 no
S6 C37 H37A 110.2 no
C38 C37 H37B 110.2 no
S6 C37 H37B 110.2 no
H37A C37 H37B 108.5 no
C37 C38 C39 112.0(2) ?
C37 C38 H38A 109.2 no
C39 C38 H38A 109.2 no
C37 C38 H38B 109.2 no
C39 C38 H38B 109.2 no
H38A C38 H38B 107.9 no
C38 C39 C40 112.0(2) ?
C38 C39 H39A 109.2 no
C40 C39 H39A 109.2 no
C38 C39 H39B 109.2 no
C40 C39 H39B 109.2 no
H39A C39 H39B 107.9 no
C39 C40 C41 113.3(2) ?
C39 C40 H40A 108.9 no
C41 C40 H40A 108.9 no
C39 C40 H40B 108.9 no
C41 C40 H40B 108.9 no
H40A C40 H40B 107.7 no
C42 C41 C40 112.7(2) ?
C42 C41 H41A 109.1 no
C40 C41 H41A 109.1 no
C42 C41 H41B 109.1 no
C40 C41 H41B 109.1 no
H41A C41 H41B 107.8 no
C41 C42 H42A 109.5 no
C41 C42 H42B 109.5 no
H42A C42 H42B 109.5 no
C41 C42 H42C 109.5 no
H42A C42 H42C 109.5 no
H42B C42 H42C 109.5 no
C50 S8 C51 102.66(13) ?
C43 O4 H4O 109(3) ?
C49 N7 N8 117.1(2) ?
C50 N8 N7 120.7(2) ?
C50 N8 H8N 120(2) ?
N7 N8 H8N 119(2) ?
O4 C43 C44 117.8(3) ?
O4 C43 C48 123.1(3) ?
C44 C43 C48 119.1(3) ?
C45 C44 C43 121.0(3) ?
C45 C44 H44 119.5 no
C43 C44 H44 119.5 no
C44 C45 C46 121.5(3) ?
C44 C45 H45 119.3 no
C46 C45 H45 119.3 no
C47 C46 C45 118.2(3) ?
C47 C46 H46 120.9 no
C45 C46 H46 120.9 no
C46 C47 C48 121.8(3) ?
C46 C47 H47 119.1 no
C48 C47 H47 119.1 no
C47 C48 C43 118.6(3) ?
C47 C48 C49 118.9(3) ?
C43 C48 C49 122.5(3) ?
N7 C49 C48 120.8(3) ?
N7 C49 H49 119.6 no
C48 C49 H49 119.6 no
N8 C50 S7 121.0(2) ?
N8 C50 S8 113.9(2) ?
S7 C50 S8 125.07(17) ?
C52 C51 S8 107.84(19) ?
C52 C51 H51A 110.1 no
S8 C51 H51A 110.1 no
C52 C51 H51B 110.1 no
S8 C51 H51B 110.1 no
H51A C51 H51B 108.5 no
C53 C52 C51 112.2(2) ?
C53 C52 H52A 109.2 no
C51 C52 H52A 109.2 no
C53 C52 H52B 109.2 no
C51 C52 H52B 109.2 no
H52A C52 H52B 107.9 no
C52 C53 C54 112.9(2) ?
C52 C53 H53A 109.0 no
C54 C53 H53A 109.0 no
C52 C53 H53B 109.0 no
C54 C53 H53B 109.0 no
H53A C53 H53B 107.8 no
C55 C54 C53 113.4(2) ?
C55 C54 H54A 108.9 no
C53 C54 H54A 108.9 no
C55 C54 H54B 108.9 no
C53 C54 H54B 108.9 no
H54A C54 H54B 107.7 no
C56 C55 C54 112.9(2) ?
C56 C55 H55A 109.0 no
C54 C55 H55A 109.0 no
C56 C55 H55B 109.0 no
C54 C55 H55B 109.0 no
H55A C55 H55B 107.8 no
C55 C56 H56A 109.5 no
C55 C56 H56B 109.5 no
H56A C56 H56B 109.5 no
C55 C56 H56C 109.5 no
H56A C56 H56C 109.5 no
H56B C56 H56C 109.5 no

loop_
_geom_bond_atom_site_label_1
_geom_bond_atom_site_label_2
_geom_bond_distance
_geom_bond_publ_flag
S1 C8 1.672(3) ?
S2 C8 1.738(3) ?
S2 C9 1.819(3) ?
O1 C1 1.347(4) ?
O1 H1O 0.73(3) ?
N1 C7 1.271(3) ?
N1 N2 1.379(3) ?
N2 C8 1.332(3) ?
N2 H2N 0.86(3) ?
C1 C2 1.389(4) ?
C1 C6 1.416(4) ?
C2 C3 1.368(5) ?
C2 H2 0.9500 no
C3 C4 1.368(4) ?
C3 H3 0.9500 no
C4 C5 1.382(4) ?
C4 H4 0.9500 no
C5 C6 1.395(4) ?
C5 H5 0.9500 no
C6 C7 1.448(4) ?
C7 H7 0.9500 no
C9 C10 1.528(4) ?
C9 H9A 0.9900 no
C9 H9B 0.9900 no
C10 C11 1.521(4) ?
C10 H10A 0.9900 no
C10 H10B 0.9900 no
C11 C12 1.521(4) ?
C11 H11A 0.9900 no
C11 H11B 0.9900 no
C12 C13 1.523(4) ?
C12 H12A 0.9900 no
C12 H12B 0.9900 no
C13 C14 1.513(4) ?
C13 H13A 0.9900 no
C13 H13B 0.9900 no
C14 H14A 0.9800 no
C14 H14B 0.9800 no
C14 H14C 0.9800 no
S3 C22 1.672(3) ?
S4 C22 1.742(3) ?
S4 C23 1.817(3) ?
O2 C15 1.344(4) ?
O2 H2O 0.78(3) ?
N3 C21 1.278(3) ?
N3 N4 1.376(3) ?
N4 C22 1.336(4) ?
N4 H4N 0.81(3) ?
C15 C16 1.397(4) ?
C15 C20 1.418(4) ?
C16 C17 1.363(5) ?
C16 H16 0.9500 no
C17 C18 1.385(5) ?
C17 H17 0.9500 no
C18 C19 1.381(4) ?
C18 H18 0.9500 no
C19 C20 1.395(4) ?
C19 H19 0.9500 no
C20 C21 1.456(4) ?
C21 H21 0.9500 no
C23 C24 1.513(4) ?
C23 H23A 0.9900 no
C23 H23B 0.9900 no
C24 C25 1.522(4) ?
C24 H24A 0.9900 no
C24 H24B 0.9900 no
C25 C26 1.521(4) ?
C25 H25A 0.9900 no
C25 H25B 0.9900 no
C26 C27 1.522(4) ?
C26 H26A 0.9900 no
C26 H26B 0.9900 no
C27 C28 1.515(4) ?
C27 H27A 0.9900 no
C27 H27B 0.9900 no
C28 H28A 0.9800 no
C28 H28B 0.9800 no
C28 H28C 0.9800 no
S5 C36 1.664(3) ?
S6 C36 1.740(3) ?
S6 C37 1.815(3) ?
O3 C29 1.353(4) ?
O3 H3O 0.84(3) ?
N5 C35 1.278(3) ?
N5 N6 1.367(3) ?
N6 C36 1.339(4) ?
N6 H6N 0.84(3) ?
C29 C30 1.381(4) ?
C29 C34 1.423(4) ?
C30 C31 1.364(4) ?
C30 H30 0.9500 no
C31 C32 1.392(4) ?
C31 H31 0.9500 no
C32 C33 1.380(4) ?
C32 H32 0.9500 no
C33 C34 1.396(4) ?
C33 H33 0.9500 no
C34 C35 1.455(4) ?
C35 H35 0.9500 no
C37 C38 1.515(4) ?
C37 H37A 0.9900 no
C37 H37B 0.9900 no
C38 C39 1.524(4) ?
C38 H38A 0.9900 no
C38 H38B 0.9900 no
C39 C40 1.525(4) ?
C39 H39A 0.9900 no
C39 H39B 0.9900 no
C40 C41 1.530(4) ?
C40 H40A 0.9900 no
C40 H40B 0.9900 no
C41 C42 1.525(4) ?
C41 H41A 0.9900 no
C41 H41B 0.9900 no
C42 H42A 0.9800 no
C42 H42B 0.9800 no
C42 H42C 0.9800 no
S7 C50 1.660(3) ?
S8 C50 1.750(3) ?
S8 C51 1.811(3) ?
O4 C43 1.343(4) ?
O4 H4O 0.76(3) ?
N7 C49 1.280(3) ?
N7 N8 1.376(3) ?
N8 C50 1.334(3) ?
N8 H8N 0.83(3) ?
C43 C44 1.388(4) ?
C43 C48 1.414(4) ?
C44 C45 1.364(4) ?
C44 H44 0.9500 no
C45 C46 1.391(4) ?
C45 H45 0.9500 no
C46 C47 1.384(4) ?
C46 H46 0.9500 no
C47 C48 1.399(4) ?
C47 H47 0.9500 no
C48 C49 1.453(4) ?
C49 H49 0.9500 no
C51 C52 1.517(4) ?
C51 H51A 0.9900 no
C51 H51B 0.9900 no
C52 C53 1.511(4) ?
C52 H52A 0.9900 no
C52 H52B 0.9900 no
C53 C54 1.529(4) ?
C53 H53A 0.9900 no
C53 H53B 0.9900 no
C54 C55 1.518(4) ?
C54 H54A 0.9900 no
C54 H54B 0.9900 no
C55 C56 1.509(4) ?
C55 H55A 0.9900 no
C55 H55B 0.9900 no
C56 H56A 0.9800 no
C56 H56B 0.9800 no
C56 H56C 0.9800 no

loop_
_geom_hbond_atom_site_label_D
_geom_hbond_atom_site_label_H
_geom_hbond_atom_site_label_A
_geom_hbond_site_symmetry_A
_geom_hbond_distance_DH
_geom_hbond_distance_HA
_geom_hbond_distance_DA
_geom_hbond_angle_DHA
O1 H1O N1 . 0.73(3) 2.13(3) 2.684(3) 135(3)
O2 H2O N3 . 0.78(3) 2.09(3) 2.685(3) 133(3)
O3 H3O N5 . 0.84(3) 1.91(3) 2.662(3) 148(3)
O4 H4O N7 . 0.75(3) 2.00(3) 2.663(3) 146(3)
N2 H2N S7 4_566 0.86(3) 2.58(3) 3.430(3) 169(3)
N4 H4N S3 3_577 0.81(3) 2.64(3) 3.439(3) 171(2)
N6 H6N S5 3_677 0.84(3) 2.59(3) 3.398(3) 162(2)
N8 H8N S1 4_565 0.83(3) 2.61(3) 3.403(3) 160(2)

loop_
_geom_torsion_atom_site_label_1
_geom_torsion_atom_site_label_2
_geom_torsion_atom_site_label_3
_geom_torsion_atom_site_label_4
_geom_torsion
C7 N1 N2 C8 -177.6(2)
O1 C1 C2 C3 179.9(3)
C6 C1 C2 C3 -0.4(4)
C1 C2 C3 C4 0.2(5)
C2 C3 C4 C5 0.1(5)
C3 C4 C5 C6 -0.1(5)
C4 C5 C6 C1 -0.1(4)
C4 C5 C6 C7 177.1(3)
O1 C1 C6 C5 -180.0(3)
C2 C1 C6 C5 0.4(4)
O1 C1 C6 C7 2.9(4)
C2 C1 C6 C7 -176.8(3)
N2 N1 C7 C6 178.5(2)
C5 C6 C7 N1 -178.3(3)
C1 C6 C7 N1 -1.2(4)
N1 N2 C8 S1 179.09(18)
N1 N2 C8 S2 -1.0(3)
C9 S2 C8 N2 -174.8(2)
C9 S2 C8 S1 5.1(2)
C8 S2 C9 C10 177.90(19)
S2 C9 C10 C11 -179.99(19)
C9 C10 C11 C12 -179.2(2)
C10 C11 C12 C13 175.8(2)
C11 C12 C13 C14 -179.8(2)
C21 N3 N4 C22 178.1(3)
O2 C15 C16 C17 179.7(3)
C20 C15 C16 C17 0.1(4)
C15 C16 C17 C18 1.0(5)
C16 C17 C18 C19 -1.5(5)
C17 C18 C19 C20 1.0(5)
C18 C19 C20 C15 0.1(4)
C18 C19 C20 C21 -178.0(3)
O2 C15 C20 C19 179.8(3)
C16 C15 C20 C19 -0.6(4)
O2 C15 C20 C21 -2.2(4)
C16 C15 C20 C21 177.4(3)
N4 N3 C21 C20 -177.6(2)
C19 C20 C21 N3 179.1(3)
C15 C20 C21 N3 1.1(4)
N3 N4 C22 S3 -179.53(19)
N3 N4 C22 S4 0.6(4)
C23 S4 C22 N4 175.2(2)
C23 S4 C22 S3 -4.7(2)
C22 S4 C23 C24 178.7(2)
S4 C23 C24 C25 -178.71(19)
C23 C24 C25 C26 176.4(2)
C24 C25 C26 C27 -175.7(2)
C25 C26 C27 C28 -178.6(3)
C35 N5 N6 C36 176.3(2)
O3 C29 C30 C31 179.3(3)
C34 C29 C30 C31 -1.3(4)
C29 C30 C31 C32 1.8(5)
C30 C31 C32 C33 -1.2(5)
C31 C32 C33 C34 0.1(4)
C32 C33 C34 C29 0.5(4)
C32 C33 C34 C35 -176.3(3)
O3 C29 C34 C33 179.5(2)
C30 C29 C34 C33 0.1(4)
O3 C29 C34 C35 -3.8(4)
C30 C29 C34 C35 176.8(2)
N6 N5 C35 C34 -178.1(2)
C33 C34 C35 N5 179.0(2)
C29 C34 C35 N5 2.3(4)
N5 N6 C36 S5 -178.17(19)
N5 N6 C36 S6 2.1(3)
C37 S6 C36 N6 174.1(2)
C37 S6 C36 S5 -5.6(2)
C36 S6 C37 C38 -179.37(19)
S6 C37 C38 C39 -178.21(19)
C37 C38 C39 C40 179.3(2)
C38 C39 C40 C41 -178.6(2)
C39 C40 C41 C42 176.4(2)
C49 N7 N8 C50 -176.6(2)
O4 C43 C44 C45 -179.9(3)
C48 C43 C44 C45 -0.1(4)
C43 C44 C45 C46 -0.1(5)
C44 C45 C46 C47 -0.2(4)
C45 C46 C47 C48 0.7(4)
C46 C47 C48 C43 -0.8(4)
C46 C47 C48 C49 176.6(2)
O4 C43 C48 C47 -179.7(2)
C44 C43 C48 C47 0.5(4)
O4 C43 C48 C49 3.0(4)
C44 C43 C48 C49 -176.8(2)
N8 N7 C49 C48 178.1(2)
C47 C48 C49 N7 -179.3(2)
C43 C48 C49 N7 -1.9(4)
N7 N8 C50 S7 176.98(18)
N7 N8 C50 S8 -3.4(3)
C51 S8 C50 N8 -174.4(2)
C51 S8 C50 S7 5.2(2)
C50 S8 C51 C52 -176.75(19)
S8 C51 C52 C53 177.41(19)
C51 C52 C53 C54 -176.9(2)
C52 C53 C54 C55 179.5(2)
C53 C54 C55 C56 -177.6(3)

_cod_database_fobs_code 2241546
